data_1566490
loop_
_publ_author_name
'Ruth, Paul Niklas'
'Herbst-Irmer, Regine'
'Stalke, Dietmar'

_publ_section_title
;
 Hirshfeld atom refinement based on projector augmented wave densities
 with periodic boundary conditions
;
_journal_issue 2
_journal_name_full IUCrJ
_journal_page_first 286
_journal_page_last 297
_journal_paper_doi 10.1107/S2052252522001385
_journal_volume 9
_journal_year 2022
_chemical_absolute_configuration unk
_chemical_formula_moiety 'C5 H12 O5'
_chemical_formula_sum 'C5 H12 O5'
_chemical_formula_weight 152.15
_chemical_melting_point 366
_chemical_name_common xylitol
_space_group_crystal_system orthorhombic
_space_group_IT_number 19
_space_group_name_Hall 'P 2ac 2ab'
_space_group_name_H-M_alt 'P 21 21 21'
_atom_sites_solution_hydrogens difmap
_audit_creation_method 'xHARPY 0.1'
_cell_angle_alpha 90
_cell_angle_beta 90
_cell_angle_gamma 90
_cell_formula_units_Z 4
_cell_length_a 8.264(4)
_cell_length_b 8.901(2)
_cell_length_c 8.9223(14)
_cell_measurement_reflns_used 20
_cell_measurement_temperature 122.4(5)
_cell_volume 656.3(4)
_computing_cell_refinement 'Enraf-Nonius Express'
_computing_data_collection 'Enraf-Nonius Express'
_computing_data_reduction 'DREADD (Blessing, 1987)'
_computing_publication_material 'xHARPY 0.1'
_computing_structure_refinement 'xHARPY 0.1'
_computing_structure_solution 'SHELXS-97 (Sheldrick, 1990)'
_diffrn_ambient_temperature 122.4(5)
_diffrn_measured_fraction_theta_full 1.000
_diffrn_measured_fraction_theta_max 1.000
_diffrn_measurement_device_type 'Enraf Nonius CAD4'
_diffrn_measurement_method '\w 2\q scans'
_diffrn_radiation_type MoK\a
_diffrn_radiation_wavelength 0.71073
_diffrn_reflns_av_R_equivalents 0.0171
_diffrn_reflns_Laue_measured_fraction_full 1.0
_diffrn_reflns_Laue_measured_fraction_max 0.986
_diffrn_reflns_limit_h_max 20
_diffrn_reflns_limit_h_min -20
_diffrn_reflns_limit_k_max 21
_diffrn_reflns_limit_k_min -21
_diffrn_reflns_limit_l_max 21
_diffrn_reflns_limit_l_min -21
_diffrn_reflns_number 33102
_diffrn_reflns_point_group_measured_fraction_full 0.601
_diffrn_reflns_point_group_measured_fraction_max 0.544
_diffrn_reflns_theta_full 25.242
_diffrn_reflns_theta_max 59.940
_diffrn_reflns_theta_min 3.23
_exptl_absorpt_coefficient_mu 0.139
_exptl_absorpt_correction_type none
_exptl_crystal_colour colourless
_exptl_crystal_density_diffrn 1.54
_exptl_crystal_density_method 'not measured'
_exptl_crystal_description prism
_exptl_crystal_F_000 328
_exptl_crystal_size_max 0.37
_exptl_crystal_size_mid 0.32
_exptl_crystal_size_min 0.26
_refine_diff_density_max 0.1332
_refine_diff_density_min -0.1634
_refine_diff_density_rms 0.0296
_refine_ls_extinction_coef 0.0263(12)
_refine_ls_extinction_expression Fc^*^=kFc[1+0.001xFc^2^\l^3^/sin(2\q)]^-1/4^
_refine_ls_extinction_method 'SHELXL-2018/3 (Sheldrick 2018)'
_refine_ls_goodness_of_fit_ref 0.697
_refine_ls_hydrogen_treatment refall
_refine_ls_matrix_type full
_refine_ls_number_parameters 200
_refine_ls_number_reflns 5407
_refine_ls_number_restraints 0
_refine_ls_R_factor_all 0.0158
_refine_ls_R_factor_gt 0.0126
_refine_ls_shift/su_max 0.0
_refine_ls_shift/su_mean 0.0
_refine_ls_structure_factor_coef Fsqd
_refine_ls_weighting_details w=1/[\s^2^(Fo^2^)]
_refine_ls_weighting_scheme sigma
_refine_ls_wR_factor_gt 0.0213
_refine_ls_wR_factor_ref 0.0220
_reflns_Friedel_coverage 0.0
_reflns_Friedel_fraction_full 0.0
_reflns_Friedel_fraction_max 0.0
_reflns_number_gt 4931
_reflns_number_total 5407
_reflns_threshold_expression 'I > 2\s(I)'
_cod_data_source_file fc5060.cif
_cod_data_source_block Xy_xHARPy_BEEF-vdW
_cod_database_code 1566490

loop_
_space_group_symop_operation_xyz
'x, y, z'
'-x+1/2, -y, z+1/2'
'x+1/2, -y+1/2, -z'
'-x, y+1/2, -z+1/2'

loop_
_atom_site_label
_atom_site_type_symbol
_atom_site_fract_x
_atom_site_fract_y
_atom_site_fract_z
_atom_site_U_iso_or_equiv
_atom_site_adp_type
_atom_site_occupancy
_atom_site_site_symmetry_order
O1 O 0.678492(15) 0.228806(14) 0.421664(13) 0.011966(16) Uani 1.0 1
H11 H 0.7543(5) 0.2433(6) 0.3399(6) 0.0288(11) Uani 1.0 1
O2 O 0.614764(14) 0.436033(14) 0.182515(14) 0.012219(17) Uani 1.0 1
H12 H 0.6518(6) 0.4163(6) 0.0834(6) 0.0345(12) Uani 1.0 1
O3 O 0.318154(16) 0.431161(14) 0.040163(13) 0.011776(16) Uani 1.0 1
H13 H 0.3279(6) 0.5403(6) 0.0456(5) 0.0295(11) Uani 1.0 1
O4 O 0.229116(14) 0.129587(14) 0.108493(14) 0.011556(16) Uani 1.0 1
H14 H 0.2785(6) 0.0513(5) 0.1663(6) 0.0294(11) Uani 1.0 1
O5 O -0.088668(14) 0.205124(15) 0.216098(14) 0.013321(18) Uani 1.0 1
H15 H -0.1187(7) 0.1585(6) 0.1241(6) 0.0334(12) Uani 1.0 1
C1 C 0.524594(17) 0.293781(18) 0.390591(17) 0.010846(19) Uani 1.0 1
H1A H 0.5114(5) 0.4014(5) 0.4514(4) 0.0330(10) Uani 1.0 1
H1B H 0.4332(5) 0.2170(5) 0.4325(5) 0.0331(10) Uani 1.0 1
C2 C 0.500678(17) 0.322888(16) 0.224437(15) 0.009048(17) Uani 1.0 1
H2 H 0.5262(5) 0.2186(4) 0.1623(4) 0.0226(8) Uani 1.0 1
C3 C 0.327686(17) 0.375475(16) 0.189862(15) 0.009132(17) Uani 1.0 1
H3 H 0.2972(5) 0.4668(4) 0.2671(4) 0.0242(8) Uani 1.0 1
C4 C 0.200818(16) 0.251744(16) 0.210085(16) 0.009192(17) Uani 1.0 1
H4 H 0.2068(5) 0.2101(5) 0.3249(4) 0.0273(9) Uani 1.0 1
C5 C 0.031842(17) 0.314800(18) 0.185568(19) 0.01173(2) Uani 1.0 1
H5A H 0.0128(5) 0.4096(5) 0.2618(6) 0.0353(10) Uani 1.0 1
H5B H 0.0211(5) 0.3559(5) 0.0716(5) 0.0329(10) Uani 1.0 1

loop_
_atom_site_aniso_label
_atom_site_aniso_U_11
_atom_site_aniso_U_22
_atom_site_aniso_U_33
_atom_site_aniso_U_23
_atom_site_aniso_U_13
_atom_site_aniso_U_12
O1 0.00970(3) 0.01627(4) 0.00993(3) 0.00053(3) -0.00088(3) 0.00064(3)
H11 0.019(2) 0.042(3) 0.026(3) 0.006(2) -0.0036(20) -0.000(2)
O2 0.01080(4) 0.01420(4) 0.01165(4) -0.00060(3) 0.00070(3) -0.00287(3)
H12 0.043(3) 0.035(3) 0.025(2) 0.004(2) 0.012(2) -0.005(3)
O3 0.01315(4) 0.01256(4) 0.00962(3) 0.00033(3) -0.00055(3) 0.00060(3)
H13 0.036(3) 0.027(2) 0.025(3) 0.004(2) -0.002(2) -0.002(2)
O4 0.01184(4) 0.01130(4) 0.01153(4) -0.00157(3) -0.00163(3) 0.00157(3)
H14 0.034(3) 0.022(2) 0.032(3) 0.004(2) -0.002(2) 0.009(2)
O5 0.00931(3) 0.01777(5) 0.01289(4) -0.00163(4) 0.00146(3) -0.00150(3)
H15 0.043(3) 0.035(3) 0.022(2) -0.002(2) -0.002(2) -0.009(3)
C1 0.00892(4) 0.01521(5) 0.00840(4) -0.00037(4) 0.00022(3) 0.00037(4)
H1A 0.038(2) 0.034(2) 0.026(2) -0.0090(19) -0.0080(18) 0.006(2)
H1B 0.0220(19) 0.046(3) 0.031(2) 0.013(2) 0.0033(18) -0.0013(20)
C2 0.00798(4) 0.01098(4) 0.00819(4) -0.00101(3) -0.00019(3) -0.00027(3)
H2 0.027(2) 0.0189(17) 0.0221(19) -0.0053(16) 0.0037(16) 0.0026(16)
C3 0.00831(4) 0.01065(4) 0.00844(4) -0.00098(3) -0.00021(3) 0.00024(3)
H3 0.031(2) 0.0235(19) 0.0180(18) -0.0068(16) 0.0020(17) 0.0040(17)
C4 0.00783(4) 0.01139(4) 0.00835(4) -0.00051(3) -0.00029(3) 0.00022(3)
H4 0.031(2) 0.031(2) 0.0188(19) 0.0007(18) 0.0018(18) -0.0020(17)
C5 0.00827(4) 0.01235(5) 0.01456(5) -0.00149(4) -0.00010(4) 0.00092(4)
H5A 0.024(2) 0.035(2) 0.046(2) -0.013(2) -0.0022(19) 0.0057(20)
H5B 0.032(2) 0.037(2) 0.030(2) 0.015(2) -0.0005(19) -0.0015(20)

loop_
_atom_type_symbol
_atom_type_description
_atom_type_scat_dispersion_real
_atom_type_scat_dispersion_imag
_atom_type_scat_source
C C 0.0033 0.0016 'HAR in xHARPy 0.1'
H H 0.0000 0.0000 'HAR in xHARPy 0.1'
O O 0.0106 0.0060 'HAR in xHARPy 0.1'

loop_
_geom_angle_atom_site_label_1
_geom_angle_atom_site_label_2
_geom_angle_atom_site_label_3
_geom_angle
C1 O1 H11 112.1(3)
C2 O2 H12 109.0(3)
C3 O3 H13 107.1(3)
C4 O4 H14 106.3(3)
C5 O5 H15 108.5(3)
O1 C1 C2 112.066(12)
O1 C1 H1A 110.1(2)
C2 C1 H1A 108.6(2)
O1 C1 H1B 107.4(2)
C2 C1 H1B 110.7(2)
H1A C1 H1B 107.9(3)
O2 C2 C1 106.855(15)
O2 C2 C3 110.29(3)
C1 C2 C3 111.682(12)
O2 C2 H2 109.61(20)
C1 C2 H2 108.8(2)
C3 C2 H2 109.5(2)
O3 C3 C4 108.805(14)
O3 C3 C2 110.203(13)
C4 C3 C2 113.24(3)
O3 C3 H3 108.6(2)
C4 C3 H3 107.6(2)
C2 C3 H3 108.30(20)
O4 C4 C5 109.784(13)
O4 C4 C3 111.040(19)
C5 C4 C3 110.26(3)
O4 C4 H4 109.2(2)
C5 C4 H4 107.6(2)
C3 C4 H4 108.9(2)
O5 C5 C4 111.25(3)
O5 C5 H5A 108.0(3)
C4 C5 H5A 109.1(2)
O5 C5 H5B 110.7(2)
C4 C5 H5B 109.5(2)
H5A C5 H5B 108.1(4)

loop_
_geom_bond_atom_site_label_1
_geom_bond_atom_site_label_2
_geom_bond_distance
O1 C1 1.4244(6)
O1 H11 0.971(5)
O2 C2 1.4294(4)
O2 H12 0.952(5)
O3 C3 1.4268(3)
O3 H13 0.976(5)
O4 C4 1.4348(3)
O4 H14 0.958(5)
O5 C5 1.4209(4)
O5 H15 0.952(5)
C1 C2 1.5179(3)
C1 H1A 1.107(4)
C1 H1B 1.085(4)
C2 C3 1.5356(7)
C2 H2 1.102(4)
C3 C4 1.5312(4)
C3 H3 1.095(3)
C4 C5 1.5208(7)
C4 H4 1.090(4)
C5 H5A 1.095(4)
C5 H5B 1.084(4)
